data_4079953
loop_
_publ_author_name
'Knapp, Spring Melody M.'
'Sherbow, Tobias J.'
'Yelle, Robert B.'
'Zakharov, Lev N.'
'Juliette, J. Jerrick'
'Tyler, David R.'

_publ_section_title
;
 Mechanistic Investigations and Secondary Coordination Sphere Effects in
 the Hydration of Nitriles with [Ru(\h6-arene)Cl2PR3] Complexes
;
_journal_issue 3
_journal_name_full Organometallics
_journal_page_first 824
_journal_paper_doi 10.1021/om301079u
_journal_volume 32
_journal_year 2013
_chemical_formula_sum 'C16 H29 Cl2 O3 P Ru'
_chemical_formula_weight 472.33
_chemical_name_systematic
; 
 ? 
;
_space_group_IT_number 14
_symmetry_cell_setting monoclinic
_symmetry_space_group_name_Hall '-P 2ybc'
_symmetry_space_group_name_H-M 'P 1 21/c 1'
_atom_sites_solution_hydrogens difmap
_atom_sites_solution_primary direct
_atom_sites_solution_secondary difmap
_audit_creation_method SHELXLTL
_cell_angle_alpha 90.00
_cell_angle_beta 98.2440(10)
_cell_angle_gamma 90.00
_cell_formula_units_Z 4
_cell_length_a 15.5624(13)
_cell_length_b 7.2379(6)
_cell_length_c 17.7554(14)
_cell_measurement_reflns_used 8501
_cell_measurement_temperature 173(2)
_cell_measurement_theta_max 28.16
_cell_measurement_theta_min 2.32
_cell_volume 1979.3(3)
_computing_cell_refinement 'Bruker SAINT'
_computing_data_collection 'Bruker SMART'
_computing_data_reduction 'Bruker SAINT'
_computing_molecular_graphics 'Bruker SHELXTL'
_computing_publication_material 'Bruker SHELXTL'
_computing_structure_refinement 'Bruker SHELXTL'
_computing_structure_solution 'Bruker SHELXTL'
_diffrn_ambient_temperature 173(2)
_diffrn_measured_fraction_theta_full 0.999
_diffrn_measured_fraction_theta_max 0.999
_diffrn_measurement_device_type 'Bruker Apex CCD area detector'
_diffrn_measurement_method 'phi and omega scans'
_diffrn_radiation_monochromator graphite
_diffrn_radiation_source 'fine-focus sealed tube'
_diffrn_radiation_type MoK\a
_diffrn_radiation_wavelength 0.71073
_diffrn_reflns_av_R_equivalents 0.0284
_diffrn_reflns_av_sigmaI/netI 0.0215
_diffrn_reflns_limit_h_max 19
_diffrn_reflns_limit_h_min -19
_diffrn_reflns_limit_k_max 9
_diffrn_reflns_limit_k_min -9
_diffrn_reflns_limit_l_max 22
_diffrn_reflns_limit_l_min -22
_diffrn_reflns_number 21212
_diffrn_reflns_theta_full 27.00
_diffrn_reflns_theta_max 27.00
_diffrn_reflns_theta_min 1.32
_exptl_absorpt_coefficient_mu 1.153
_exptl_absorpt_correction_T_max 0.9340
_exptl_absorpt_correction_T_min 0.7460
_exptl_absorpt_correction_type multi-scan
_exptl_absorpt_process_details SADABS
_exptl_crystal_colour red
_exptl_crystal_density_diffrn 1.585
_exptl_crystal_density_method 'not measured'
_exptl_crystal_description block
_exptl_crystal_F_000 968
_exptl_crystal_size_max 0.27
_exptl_crystal_size_mid 0.12
_exptl_crystal_size_min 0.06
_refine_diff_density_max 0.948
_refine_diff_density_min -0.734
_refine_diff_density_rms 0.120
_refine_ls_extinction_method none
_refine_ls_goodness_of_fit_ref 1.146
_refine_ls_hydrogen_treatment refall
_refine_ls_matrix_type full
_refine_ls_number_parameters 324
_refine_ls_number_reflns 4322
_refine_ls_number_restraints 0
_refine_ls_restrained_S_all 1.146
_refine_ls_R_factor_all 0.0322
_refine_ls_R_factor_gt 0.0268
_refine_ls_shift/su_max 0.001
_refine_ls_shift/su_mean 0.000
_refine_ls_structure_factor_coef Fsqd
_refine_ls_weighting_details 'calc w=1/[\s^2^(Fo^2^)+(0.0502P)^2^+0.2104P] where P=(Fo^2^+2Fc^2^)/3'
_refine_ls_weighting_scheme calc
_refine_ls_wR_factor_gt 0.0708
_refine_ls_wR_factor_ref 0.0823
_reflns_number_gt 3840
_reflns_number_total 4322
_reflns_threshold_expression >2sigma(I)
_cod_data_source_file om301079u_si_002.cif
_cod_data_source_block char13
_cod_depositor_comments
;
The following automatic conversions were performed:

'_symmetry_cell_setting' value 'Monoclinic' changed to 'monoclinic'
according to /home/saulius/struct/CIF-dictionaries/cif_core.dic
dictionary named 'cif_core.dic' version 2.4.2 from 2011-04-26.

Automatic conversion script
Id: cif_fix_values 1891 2012-01-12 08:04:46Z andrius 
;
_cod_original_sg_symbol_H-M P2(1)/c
_cod_database_code 4079953

loop_
_symmetry_equiv_pos_as_xyz
'x, y, z'
'-x, y+1/2, -z+1/2'
'-x, -y, -z'
'x, -y-1/2, z-1/2'

loop_
_atom_site_label
_atom_site_type_symbol
_atom_site_fract_x
_atom_site_fract_y
_atom_site_fract_z
_atom_site_U_iso_or_equiv
_atom_site_adp_type
_atom_site_occupancy
_atom_site_symmetry_multiplicity
_atom_site_calc_flag
Ru1 Ru 0.330324(11) 0.21278(2) 0.241705(9) 0.01643(8) Uani 1 1 d
Cl1 Cl 0.35091(4) 0.44900(8) 0.33833(3) 0.02431(13) Uani 1 1 d
Cl2 Cl 0.31264(4) 0.45168(8) 0.14567(3) 0.02485(14) Uani 1 1 d
P1 P 0.18663(4) 0.22283(8) 0.25222(3) 0.01869(14) Uani 1 1 d
O1 O 0.13853(11) 0.4072(2) 0.27221(9) 0.0236(4) Uani 1 1 d
O3 O 0.12959(10) 0.1401(2) 0.17851(9) 0.0235(4) Uani 1 1 d
O2 O 0.15594(11) 0.0921(2) 0.31592(9) 0.0242(4) Uani 1 1 d
C1 C 0.41270(16) 0.0184(3) 0.31785(13) 0.0235(5) Uani 1 1 d
C2 C 0.33939(16) -0.0760(3) 0.28156(14) 0.0224(5) Uani 1 1 d
C3 C 0.31780(16) -0.0733(3) 0.20071(13) 0.0211(5) Uani 1 1 d
C4 C 0.36984(15) 0.0234(3) 0.15545(13) 0.0209(5) Uani 1 1 d
C5 C 0.44785(15) 0.1078(3) 0.19313(14) 0.0227(5) Uani 1 1 d
C6 C 0.46881(16) 0.1076(3) 0.27141(14) 0.0234(5) Uani 1 1 d
C7 C 0.4343(2) 0.0197(4) 0.40356(15) 0.0323(6) Uani 1 1 d
C8 C 0.35056(17) 0.0274(3) 0.06937(13) 0.0250(5) Uani 1 1 d
C9 C 0.4067(2) -0.1203(4) 0.03841(16) 0.0332(6) Uani 1 1 d
C10 C 0.2551(2) 0.0001(5) 0.03841(16) 0.0357(7) Uani 1 1 d
C11 C 0.15430(18) 0.5888(4) 0.24161(16) 0.0285(5) Uani 1 1 d
C12 C 0.1002(2) 0.6184(4) 0.16555(19) 0.0392(7) Uani 1 1 d
C13 C 0.1854(2) 0.1357(4) 0.39577(15) 0.0364(6) Uani 1 1 d
C14 C 0.1708(4) -0.0288(7) 0.4424(2) 0.0640(12) Uani 1 1 d
C15 C 0.03585(16) 0.1233(4) 0.17303(15) 0.0303(6) Uani 1 1 d
C16 C 0.0006(2) 0.0904(5) 0.09126(17) 0.0400(7) Uani 1 1 d
H2 H 0.3033(16) -0.136(4) 0.3103(14) 0.021(6) Uiso 1 1 d
H3 H 0.2676(16) -0.132(3) 0.1804(13) 0.013(6) Uiso 1 1 d
H5 H 0.480(2) 0.170(5) 0.1659(18) 0.039(9) Uiso 1 1 d
H6 H 0.518(2) 0.172(4) 0.2933(17) 0.035(8) Uiso 1 1 d
H7A H 0.399(2) -0.048(5) 0.426(2) 0.051(10) Uiso 1 1 d
H7B H 0.436(2) 0.150(5) 0.4223(17) 0.041(8) Uiso 1 1 d
H7C H 0.492(2) -0.017(5) 0.4185(18) 0.045(9) Uiso 1 1 d
H8 H 0.3688(18) 0.147(4) 0.0522(16) 0.031(7) Uiso 1 1 d
H9A H 0.396(2) -0.125(5) -0.014(2) 0.051(9) Uiso 1 1 d
H9B H 0.471(2) -0.115(5) 0.0615(18) 0.047(9) Uiso 1 1 d
H9C H 0.391(2) -0.244(4) 0.0525(17) 0.031(8) Uiso 1 1 d
H10A H 0.219(2) 0.079(5) 0.0540(19) 0.045(10) Uiso 1 1 d
H10B H 0.232(2) -0.121(5) 0.048(2) 0.053(10) Uiso 1 1 d
H10C H 0.244(2) 0.011(5) -0.0159(19) 0.050(9) Uiso 1 1 d
H11A H 0.2130(19) 0.601(4) 0.2408(15) 0.025(7) Uiso 1 1 d
H11B H 0.1395(17) 0.672(4) 0.2818(15) 0.022(7) Uiso 1 1 d
H12A H 0.1124(19) 0.532(4) 0.1266(17) 0.037(8) Uiso 1 1 d
H12B H 0.111(2) 0.742(5) 0.144(2) 0.054(10) Uiso 1 1 d
H12C H 0.038(2) 0.621(5) 0.1686(18) 0.050(9) Uiso 1 1 d
H13A H 0.148(2) 0.231(5) 0.413(2) 0.056(11) Uiso 1 1 d
H13B H 0.244(2) 0.170(4) 0.4011(17) 0.035(8) Uiso 1 1 d
H14A H 0.188(2) -0.006(6) 0.499(2) 0.073(12) Uiso 1 1 d
H14B H 0.202(4) -0.140(9) 0.428(3) 0.12(2) Uiso 1 1 d
H14C H 0.106(3) -0.029(7) 0.440(3) 0.105(18) Uiso 1 1 d
H15A H 0.0208(18) 0.020(4) 0.2034(15) 0.027(7) Uiso 1 1 d
H15B H 0.011(2) 0.240(5) 0.194(2) 0.047(9) Uiso 1 1 d
H16A H 0.018(2) 0.198(5) 0.062(2) 0.049(10) Uiso 1 1 d
H16B H -0.059(2) 0.072(4) 0.0824(18) 0.047(9) Uiso 1 1 d
H16C H 0.024(2) -0.031(5) 0.0733(18) 0.045(9) Uiso 1 1 d

loop_
_atom_site_aniso_label
_atom_site_aniso_U_11
_atom_site_aniso_U_22
_atom_site_aniso_U_33
_atom_site_aniso_U_23
_atom_site_aniso_U_13
_atom_site_aniso_U_12
Ru1 0.01793(12) 0.01441(12) 0.01698(12) 0.00052(6) 0.00255(8) -0.00114(6)
Cl1 0.0271(3) 0.0217(3) 0.0237(3) -0.0057(2) 0.0022(2) -0.0028(2)
Cl2 0.0316(3) 0.0193(3) 0.0244(3) 0.0052(2) 0.0066(2) 0.0032(2)
P1 0.0196(3) 0.0187(3) 0.0182(3) -0.0008(2) 0.0040(2) -0.0022(2)
O1 0.0233(8) 0.0217(9) 0.0274(9) -0.0014(7) 0.0085(7) 0.0003(7)
O3 0.0196(8) 0.0298(9) 0.0212(8) -0.0039(7) 0.0036(6) -0.0024(7)
O2 0.0270(9) 0.0270(9) 0.0190(8) 0.0012(7) 0.0043(7) -0.0075(7)
C1 0.0271(12) 0.0178(11) 0.0243(12) 0.0026(9) -0.0013(9) 0.0032(9)
C2 0.0289(13) 0.0140(11) 0.0246(12) 0.0024(9) 0.0053(10) -0.0014(9)
C3 0.0230(12) 0.0146(11) 0.0252(12) 0.0002(9) 0.0017(9) -0.0003(9)
C4 0.0236(12) 0.0166(11) 0.0229(11) 0.0007(9) 0.0047(9) 0.0055(9)
C5 0.0216(12) 0.0191(12) 0.0290(13) 0.0021(10) 0.0089(10) 0.0047(9)
C6 0.0211(12) 0.0177(12) 0.0302(13) 0.0003(9) -0.0002(10) 0.0007(9)
C7 0.0410(17) 0.0298(15) 0.0233(13) 0.0044(11) -0.0047(12) -0.0028(13)
C8 0.0347(14) 0.0206(12) 0.0204(12) 0.0009(9) 0.0062(10) 0.0028(10)
C9 0.0455(17) 0.0325(16) 0.0233(13) 0.0009(11) 0.0108(12) 0.0105(13)
C10 0.0377(16) 0.0477(19) 0.0207(13) -0.0034(12) 0.0010(11) 0.0045(14)
C11 0.0267(14) 0.0198(13) 0.0404(15) -0.0018(11) 0.0100(11) 0.0019(10)
C12 0.0371(17) 0.0348(17) 0.0455(18) 0.0102(14) 0.0058(13) 0.0036(13)
C13 0.0428(17) 0.0448(18) 0.0214(13) -0.0020(12) 0.0039(12) -0.0150(14)
C14 0.091(3) 0.069(3) 0.0295(17) 0.0172(17) 0.0008(19) -0.031(2)
C15 0.0183(12) 0.0377(16) 0.0343(14) -0.0074(12) 0.0012(10) -0.0041(11)
C16 0.0331(16) 0.0443(18) 0.0383(16) -0.0061(14) -0.0097(13) 0.0017(14)

loop_
_atom_type_symbol
_atom_type_description
_atom_type_scat_dispersion_real
_atom_type_scat_dispersion_imag
_atom_type_scat_source
C C 0.0033 0.0016 'International Tables Vol C Tables 4.2.6.8 and 6.1.1.4'
H H 0.0000 0.0000 'International Tables Vol C Tables 4.2.6.8 and 6.1.1.4'
O O 0.0106 0.0060 'International Tables Vol C Tables 4.2.6.8 and 6.1.1.4'
P P 0.1023 0.0942 'International Tables Vol C Tables 4.2.6.8 and 6.1.1.4'
Cl Cl 0.1484 0.1585 'International Tables Vol C Tables 4.2.6.8 and 6.1.1.4'
Ru Ru -1.2594 0.8363 'International Tables Vol C Tables 4.2.6.8 and 6.1.1.4'

loop_
_geom_angle_atom_site_label_1
_geom_angle_atom_site_label_2
_geom_angle_atom_site_label_3
_geom_angle
C3 Ru1 C2 37.85(9)
C3 Ru1 C4 37.26(9)
C2 Ru1 C4 67.82(9)
C3 Ru1 C1 67.73(9)
C2 Ru1 C1 36.97(9)
C4 Ru1 C1 80.53(8)
C3 Ru1 C5 66.10(9)
C2 Ru1 C5 77.64(9)
C4 Ru1 C5 37.45(9)
C1 Ru1 C5 65.96(9)
C3 Ru1 P1 90.91(7)
C2 Ru1 P1 91.29(7)
C4 Ru1 P1 116.89(6)
C1 Ru1 P1 117.29(7)
C5 Ru1 P1 154.32(7)
C3 Ru1 C6 78.31(9)
C2 Ru1 C6 66.02(9)
C4 Ru1 C6 66.69(9)
C1 Ru1 C6 37.22(9)
C5 Ru1 C6 35.45(9)
P1 Ru1 C6 154.50(6)
C3 Ru1 Cl1 154.39(6)
C2 Ru1 Cl1 116.62(6)
C4 Ru1 Cl1 155.83(6)
C1 Ru1 Cl1 90.56(6)
C5 Ru1 Cl1 118.50(7)
P1 Ru1 Cl1 87.18(2)
C6 Ru1 Cl1 92.72(6)
C3 Ru1 Cl2 116.46(6)
C2 Ru1 Cl2 154.22(6)
C4 Ru1 Cl2 88.27(6)
C1 Ru1 Cl2 151.45(7)
C5 Ru1 Cl2 89.30(6)
P1 Ru1 Cl2 91.21(2)
C6 Ru1 Cl2 114.28(6)
Cl1 Ru1 Cl2 89.13(2)
O3 P1 O1 105.92(9)
O3 P1 O2 99.85(9)
O1 P1 O2 98.08(9)
O3 P1 Ru1 111.12(7)
O1 P1 Ru1 122.96(7)
O2 P1 Ru1 115.88(7)
C11 O1 P1 124.23(15)
C15 O3 P1 121.56(15)
C13 O2 P1 118.35(16)
C2 C1 C6 118.4(2)
C2 C1 C7 120.9(2)
C6 C1 C7 120.6(2)
C2 C1 Ru1 70.72(13)
C6 C1 Ru1 73.26(13)
C7 C1 Ru1 129.32(18)
C1 C2 C3 120.9(2)
C1 C2 Ru1 72.31(13)
C3 C2 Ru1 70.68(12)
C1 C2 H2 119.7(16)
C3 C2 H2 119.4(16)
Ru1 C2 H2 127.6(16)
C4 C3 C2 120.6(2)
C4 C3 Ru1 71.87(13)
C2 C3 Ru1 71.47(12)
C4 C3 H3 122.3(15)
C2 C3 H3 117.0(15)
Ru1 C3 H3 126.9(15)
C3 C4 C5 117.6(2)
C3 C4 C8 122.6(2)
C5 C4 C8 119.6(2)
C3 C4 Ru1 70.86(13)
C5 C4 Ru1 73.34(13)
C8 C4 Ru1 130.79(16)
C6 C5 C4 122.0(2)
C6 C5 Ru1 72.78(14)
C4 C5 Ru1 69.20(13)
C6 C5 H5 119(2)
C4 C5 H5 118(2)
Ru1 C5 H5 127(2)
C5 C6 C1 120.2(2)
C5 C6 Ru1 71.77(13)
C1 C6 Ru1 69.52(13)
C5 C6 H6 118.6(19)
C1 C6 H6 121.1(19)
Ru1 C6 H6 128.8(19)
C1 C7 H7A 113(2)
C1 C7 H7B 109.4(18)
H7A C7 H7B 111(3)
C1 C7 H7C 110.5(19)
H7A C7 H7C 110(3)
H7B C7 H7C 102(3)
C4 C8 C10 113.8(2)
C4 C8 C9 107.9(2)
C10 C8 C9 110.9(2)
C4 C8 H8 108.0(17)
C10 C8 H8 108.4(17)
C9 C8 H8 107.5(17)
C8 C9 H9A 111(2)
C8 C9 H9B 113.6(19)
H9A C9 H9B 116(3)
C8 C9 H9C 111.8(18)
H9A C9 H9C 102(3)
H9B C9 H9C 102(3)
C8 C10 H10A 116(2)
C8 C10 H10B 115(2)
H10A C10 H10B 106(3)
C8 C10 H10C 112.7(19)
H10A C10 H10C 103(3)
H10B C10 H10C 103(3)
O1 C11 C12 111.2(2)
O1 C11 H11A 108.3(17)
C12 C11 H11A 113.7(17)
O1 C11 H11B 102.1(16)
C12 C11 H11B 113.9(16)
H11A C11 H11B 107(2)
C11 C12 H12A 114.0(18)
C11 C12 H12B 112(2)
H12A C12 H12B 104(3)
C11 C12 H12C 112.7(19)
H12A C12 H12C 110(3)
H12B C12 H12C 103(3)
O2 C13 C14 108.5(3)
O2 C13 H13A 109(2)
C14 C13 H13A 104(2)
O2 C13 H13B 108.7(18)
C14 C13 H13B 112.4(19)
H13A C13 H13B 114(3)
C13 C14 H14A 113(2)
C13 C14 H14B 113(3)
H14A C14 H14B 109(4)
C13 C14 H14C 102(3)
H14A C14 H14C 100(4)
H14B C14 H14C 121(4)
O3 C15 C16 107.7(2)
O3 C15 H15A 110.3(16)
C16 C15 H15A 109.4(16)
O3 C15 H15B 109.6(19)
C16 C15 H15B 112.0(19)
H15A C15 H15B 108(2)
C15 C16 H16A 107(2)
C15 C16 H16B 114(2)
H16A C16 H16B 111(3)
C15 C16 H16C 110.1(17)
H16A C16 H16C 111(3)
H16B C16 H16C 103(3)

loop_
_geom_bond_atom_site_label_1
_geom_bond_atom_site_label_2
_geom_bond_distance
Ru1 C3 2.195(2)
Ru1 C2 2.205(2)
Ru1 C4 2.208(2)
Ru1 C1 2.226(2)
Ru1 C5 2.262(2)
Ru1 P1 2.2717(7)
Ru1 C6 2.275(2)
Ru1 Cl1 2.4107(6)
Ru1 Cl2 2.4163(6)
P1 O3 1.5894(17)
P1 O1 1.5950(17)
P1 O2 1.5993(17)
O1 C11 1.456(3)
O3 C15 1.453(3)
O2 C13 1.461(3)
C1 C2 1.405(3)
C1 C6 1.437(3)
C1 C7 1.511(3)
C2 C3 1.427(4)
C2 H2 0.92(3)
C3 C4 1.406(3)
C3 H3 0.92(2)
C4 C5 1.436(3)
C4 C8 1.515(3)
C5 C6 1.381(3)
C5 H5 0.87(3)
C6 H6 0.93(3)
C7 H7A 0.87(4)
C7 H7B 1.00(3)
C7 H7C 0.93(3)
C8 C10 1.522(4)
C8 C9 1.531(3)
C8 H8 0.97(3)
C9 H9A 0.92(3)
C9 H9B 1.02(3)
C9 H9C 0.97(3)
C10 H10A 0.87(4)
C10 H10B 0.97(4)
C10 H10C 0.96(3)
C11 C12 1.501(4)
C11 H11A 0.92(3)
C11 H11B 0.98(3)
C12 H12A 0.97(3)
C12 H12B 0.99(4)
C12 H12C 0.98(3)
C13 C14 1.486(5)
C13 H13A 0.98(4)
C13 H13B 0.93(3)
C14 H14A 1.02(4)
C14 H14B 0.99(6)
C14 H14C 1.00(5)
C15 C16 1.496(4)
C15 H15A 0.97(3)
C15 H15B 1.02(3)
C16 H16A 1.00(4)
C16 H16B 0.93(3)
C16 H16C 1.02(3)

loop_
_geom_torsion_atom_site_label_1
_geom_torsion_atom_site_label_2
_geom_torsion_atom_site_label_3
_geom_torsion_atom_site_label_4
_geom_torsion
C3 Ru1 P1 O3 -46.07(10)
C2 Ru1 P1 O3 -83.92(10)
C4 Ru1 P1 O3 -18.25(10)
C1 Ru1 P1 O3 -111.35(10)
C5 Ru1 P1 O3 -20.49(17)
C6 Ru1 P1 O3 -110.12(16)
Cl1 Ru1 P1 O3 159.48(8)
Cl2 Ru1 P1 O3 70.42(8)
C3 Ru1 P1 O1 -173.00(10)
C2 Ru1 P1 O1 149.15(10)
C4 Ru1 P1 O1 -145.18(10)
C1 Ru1 P1 O1 121.72(10)
C5 Ru1 P1 O1 -147.42(16)
C6 Ru1 P1 O1 122.95(16)
Cl1 Ru1 P1 O1 32.55(8)
Cl2 Ru1 P1 O1 -56.51(8)
C3 Ru1 P1 O2 66.96(9)
C2 Ru1 P1 O2 29.11(9)
C4 Ru1 P1 O2 94.78(10)
C1 Ru1 P1 O2 1.69(10)
C5 Ru1 P1 O2 92.54(17)
C6 Ru1 P1 O2 2.92(17)
Cl1 Ru1 P1 O2 -87.49(7)
Cl2 Ru1 P1 O2 -176.55(7)
O3 P1 O1 C11 -88.8(2)
O2 P1 O1 C11 168.52(19)
Ru1 P1 O1 C11 40.4(2)
O1 P1 O3 C15 -47.1(2)
O2 P1 O3 C15 54.3(2)
Ru1 P1 O3 C15 177.08(17)
O3 P1 O2 C13 -172.6(2)
O1 P1 O2 C13 -64.8(2)
Ru1 P1 O2 C13 68.0(2)
C3 Ru1 C1 C2 -28.97(15)
C4 Ru1 C1 C2 -65.50(15)
C5 Ru1 C1 C2 -101.71(16)
P1 Ru1 C1 C2 49.96(15)
C6 Ru1 C1 C2 -129.2(2)
Cl1 Ru1 C1 C2 137.07(14)
Cl2 Ru1 C1 C2 -133.73(14)
C3 Ru1 C1 C6 100.19(15)
C2 Ru1 C1 C6 129.2(2)
C4 Ru1 C1 C6 63.66(14)
C5 Ru1 C1 C6 27.45(13)
P1 Ru1 C1 C6 179.13(11)
Cl1 Ru1 C1 C6 -93.76(13)
Cl2 Ru1 C1 C6 -4.6(2)
C3 Ru1 C1 C7 -143.6(3)
C2 Ru1 C1 C7 -114.6(3)
C4 Ru1 C1 C7 179.9(3)
C5 Ru1 C1 C7 143.7(3)
P1 Ru1 C1 C7 -64.7(2)
C6 Ru1 C1 C7 116.2(3)
Cl1 Ru1 C1 C7 22.5(2)
Cl2 Ru1 C1 C7 111.6(2)
C6 C1 C2 C3 -4.1(3)
C7 C1 C2 C3 178.4(2)
Ru1 C1 C2 C3 53.5(2)
C6 C1 C2 Ru1 -57.58(19)
C7 C1 C2 Ru1 125.0(2)
C3 Ru1 C2 C1 133.1(2)
C4 Ru1 C2 C1 104.24(16)
C5 Ru1 C2 C1 66.27(15)
P1 Ru1 C2 C1 -137.11(14)
C6 Ru1 C2 C1 30.88(14)
Cl1 Ru1 C2 C1 -49.62(15)
Cl2 Ru1 C2 C1 127.42(15)
C4 Ru1 C2 C3 -28.83(15)
C1 Ru1 C2 C3 -133.1(2)
C5 Ru1 C2 C3 -66.80(15)
P1 Ru1 C2 C3 89.82(14)
C6 Ru1 C2 C3 -102.18(16)
Cl1 Ru1 C2 C3 177.31(12)
Cl2 Ru1 C2 C3 -5.6(3)
C1 C2 C3 C4 0.3(4)
Ru1 C2 C3 C4 54.5(2)
C1 C2 C3 Ru1 -54.2(2)
C2 Ru1 C3 C4 -132.5(2)
C1 Ru1 C3 C4 -104.15(15)
C5 Ru1 C3 C4 -31.61(14)
P1 Ru1 C3 C4 136.58(13)
C6 Ru1 C3 C4 -66.70(14)
Cl1 Ru1 C3 C4 -138.06(14)
Cl2 Ru1 C3 C4 44.77(15)
C4 Ru1 C3 C2 132.5(2)
C1 Ru1 C3 C2 28.34(15)
C5 Ru1 C3 C2 100.88(16)
P1 Ru1 C3 C2 -90.93(14)
C6 Ru1 C3 C2 65.78(15)
Cl1 Ru1 C3 C2 -5.6(3)
Cl2 Ru1 C3 C2 177.26(13)
C2 C3 C4 C5 4.1(3)
Ru1 C3 C4 C5 58.42(18)
C2 C3 C4 C8 178.8(2)
Ru1 C3 C4 C8 -126.8(2)
C2 C3 C4 Ru1 -54.4(2)
C2 Ru1 C4 C3 29.25(14)
C1 Ru1 C4 C3 65.48(14)
C5 Ru1 C4 C3 128.0(2)
P1 Ru1 C4 C3 -50.41(14)
C6 Ru1 C4 C3 101.65(15)
Cl1 Ru1 C4 C3 135.12(15)
Cl2 Ru1 C4 C3 -140.89(13)
C3 Ru1 C4 C5 -128.0(2)
C2 Ru1 C4 C5 -98.75(15)
C1 Ru1 C4 C5 -62.53(14)
P1 Ru1 C4 C5 -178.41(11)
C6 Ru1 C4 C5 -26.35(13)
Cl1 Ru1 C4 C5 7.1(2)
Cl2 Ru1 C4 C5 91.11(13)
C3 Ru1 C4 C8 117.0(3)
C2 Ru1 C4 C8 146.3(2)
C1 Ru1 C4 C8 -177.5(2)
C5 Ru1 C4 C8 -115.0(3)
P1 Ru1 C4 C8 66.6(2)
C6 Ru1 C4 C8 -141.3(2)
Cl1 Ru1 C4 C8 -107.9(2)
Cl2 Ru1 C4 C8 -23.9(2)
C3 C4 C5 C6 -4.8(3)
C8 C4 C5 C6 -179.8(2)
Ru1 C4 C5 C6 52.3(2)
C3 C4 C5 Ru1 -57.15(18)
C8 C4 C5 Ru1 127.9(2)
C3 Ru1 C5 C6 -103.90(16)
C2 Ru1 C5 C6 -65.81(15)
C4 Ru1 C5 C6 -135.4(2)
C1 Ru1 C5 C6 -28.74(14)
P1 Ru1 C5 C6 -132.07(15)
Cl1 Ru1 C5 C6 47.96(15)
Cl2 Ru1 C5 C6 136.58(14)
C3 Ru1 C5 C4 31.46(13)
C2 Ru1 C5 C4 69.54(14)
C1 Ru1 C5 C4 106.62(15)
P1 Ru1 C5 C4 3.3(2)
C6 Ru1 C5 C4 135.4(2)
Cl1 Ru1 C5 C4 -176.69(11)
Cl2 Ru1 C5 C4 -88.06(13)
C4 C5 C6 C1 1.1(3)
Ru1 C5 C6 C1 51.9(2)
C4 C5 C6 Ru1 -50.8(2)
C2 C1 C6 C5 3.4(3)
C7 C1 C6 C5 -179.1(2)
Ru1 C1 C6 C5 -52.9(2)
C2 C1 C6 Ru1 56.31(19)
C7 C1 C6 Ru1 -126.2(2)
C3 Ru1 C6 C5 65.00(15)
C2 Ru1 C6 C5 102.77(16)
C4 Ru1 C6 C5 27.73(14)
C1 Ru1 C6 C5 133.5(2)
P1 Ru1 C6 C5 131.65(15)
Cl1 Ru1 C6 C5 -139.20(13)
Cl2 Ru1 C6 C5 -48.94(15)
C3 Ru1 C6 C1 -68.45(14)
C2 Ru1 C6 C1 -30.69(14)
C4 Ru1 C6 C1 -105.72(15)
C5 Ru1 C6 C1 -133.5(2)
P1 Ru1 C6 C1 -1.8(2)
Cl1 Ru1 C6 C1 87.34(13)
Cl2 Ru1 C6 C1 177.61(12)
C3 C4 C8 C10 26.7(3)
C5 C4 C8 C10 -158.6(2)
Ru1 C4 C8 C10 -65.5(3)
C3 C4 C8 C9 -96.9(3)
C5 C4 C8 C9 77.8(3)
Ru1 C4 C8 C9 170.90(19)
P1 O1 C11 C12 85.3(3)
P1 O2 C13 C14 -164.1(3)
P1 O3 C15 C16 165.0(2)
